data_9016934
loop_
_publ_author_name
'Danisi, R. M.'
'Armbruster, T.'
'Lazic, B.'
'Vulic, P.'
'Kaindl, R.'
'Dimitrijevic, R.'
'Kahlenberg, V.'

_publ_section_title
;
 In situ dehydration behavior of veszelyite (Cu,Zn)2Zn(PO4)(OH)3*2H2O:
 A single-crystal X-ray study
 Note: T = 473 K
;
_journal_name_full 'American Mineralogist'
_journal_page_first 1261
_journal_page_last 1269
_journal_volume 98
_journal_year 2013
_chemical_compound_source 'Zdravo Vrelo, near Kresevo (Bosnia and Herzegovina)'
_chemical_formula_sum 'Cu2 H5 O8 P Zn'
_chemical_name_mineral Veszelyite
_space_group_IT_number 14
_space_group_name_Hall '-P 2ybc'
_space_group_name_H-M_alt 'P 1 21/c 1'
_symmetry_space_group_name_H-M 'P 1 21/c 1'
_cell_angle_alpha 90
_cell_angle_beta 102.076
_cell_angle_gamma 90
_cell_formula_units_Z 4
_cell_length_a 7.252
_cell_length_b 9.233
_cell_length_c 10.520
_cell_volume 688.808
_database_code_amcsd 0019908
_diffrn_ambient_temperature 473
_exptl_crystal_density_diffrn 3.438
_cod_data_source_file inputs/fixed/downloads/05/05562.cif
_cod_data_source_block 05562
_cod_original_formula_sum 'Cu2 Zn P O8 H5'
_cod_database_code 9016934

loop_
_space_group_symop_operation_xyz
x,y,z
x,1/2-y,1/2+z
-x,1/2+y,1/2-z
-x,-y,-z

loop_
_atom_site_aniso_label
_atom_site_aniso_U_11
_atom_site_aniso_U_22
_atom_site_aniso_U_33
_atom_site_aniso_U_12
_atom_site_aniso_U_13
_atom_site_aniso_U_23
Cu1 0.03660 0.02550 0.02740 -0.00230 0.01250 -0.00300
Cu2 0.03730 0.02610 0.03350 -0.00410 0.01290 -0.00750
Zn1 0.03770 0.02710 0.03130 -0.00370 0.00950 -0.00300
P 0.02950 0.02370 0.03140 -0.00410 0.00640 0.00320
O1 0.03600 0.03500 0.03500 -0.00100 0.00900 0.01100
O2 0.03300 0.05100 0.03800 -0.00300 0.02000 -0.01700
O3 0.03600 0.02900 0.02700 -0.00500 0.01100 0.00400
O4 0.06100 0.04100 0.05600 -0.02200 0.02200 -0.01500
O-H1 0.04300 0.02600 0.03800 0.00300 0.02100 -0.00300
O-H2 0.04000 0.03200 0.04100 -0.00700 0.01400 -0.00100
O-H3 0.03100 0.02300 0.03300 0.00600 0.01300 0.00000
Wat1 0.06200 0.04900 0.09100 0.01600 0.01900 0.02300

loop_
_atom_site_label
_atom_site_fract_x
_atom_site_fract_y
_atom_site_fract_z
_atom_site_U_iso_or_equiv
_atom_site_type_symbol
_atom_site_attached_hydrogens
Cu1 0.47980 0.08719 0.11512 0.02900 Cu 0
Cu2 0.47420 0.22291 0.36711 0.03150 Cu 0
Zn1 0.05410 0.07741 0.19716 0.03170 Zn 0
P 0.09020 0.21500 -0.07710 0.02820 P 0
O1 -0.01300 0.17420 0.03010 0.03500 O 0
O2 -0.02010 0.16340 0.34320 0.03800 O 0
O3 0.29470 0.26450 -0.01720 0.03020 O 0
O4 -0.10700 -0.09020 0.16390 0.05100 O 0
O-H1 0.33240 0.06100 0.25010 0.03400 O 1
O-H2 0.60230 0.24490 0.22230 0.03700 O 1
O-H3 0.60050 0.10390 -0.03720 0.02820 O 1
Wat1 0.69020 0.06530 0.47120 0.06700 O 2

loop_
_cod_changelog_entry_id
_cod_changelog_entry_author
_cod_changelog_entry_date
_cod_changelog_entry_text
1
;cod-tools version 3.8.0
Id: cif_guess_AMCSD_atom_types 9574 2023-05-10 09:00:05Z saulius
;
2023-05-10T18:57:29+03:00
;Derived atom types and hydrogen counts
from atom names that follow the AMCSD naming convention
(Wat == water, O-H == hydroxyl).
;

loop_
_cod_related_entry_id
_cod_related_entry_database
_cod_related_entry_code
1 AMCSD 0019908
